data_1529648
loop_
_publ_author_name
'Bodak, O.I.'
'Gladyshevskii, E.I.'

_publ_section_title
;
 The X-ray diffraction investigation of the system Ca-Ni-Si and alloys of
 related systems
;
_journal_name_full
;
Dopovidi Akademii Nauk Ukrains'koi RSR, Seriya A: Fiziko-Tekhnichni ta 
Matematichni Nauki
;
_journal_page_first 944
_journal_page_last 947
_journal_volume 1968
_journal_year 1968
_chemical_formula_sum 'Ni0.5 Si1.5 Sr'
_chemical_name_systematic 'Sr Ni0.5 Si1.5'
_space_group_IT_number 191
_symmetry_space_group_name_Hall '-P 6 2'
_symmetry_space_group_name_H-M 'P 6/m m m'
_cell_angle_alpha 90
_cell_angle_beta 90
_cell_angle_gamma 120
_cell_formula_units_Z 1
_cell_length_a 4.069
_cell_length_b 4.069
_cell_length_c 4.663
_cell_volume 66.861
_citation_journal_id_ASTM DUKABM
_cod_data_source_file Bodak_DUKABM_1968_1843.cif
_cod_data_source_block Ni0.5Si1.5Sr1
_cod_original_cell_volume 66.86077
_cod_original_formula_sum 'Ni0.5 Si1.5 Sr1'
_cod_database_code 1529648

loop_
_symmetry_equiv_pos_as_xyz
x,y,z
x-y,x,z
-y,x-y,z
-x,-y,z
-x+y,-x,z
y,-x+y,z
-y,-x,-z
x-y,-y,-z
x,x-y,-z
y,x,-z
-x+y,y,-z
-x,-x+y,-z
-x,-y,-z
-x+y,-x,-z
y,-x+y,-z
x,y,-z
x-y,x,-z
-y,x-y,-z
y,x,z
-x+y,y,z
-x,-x+y,z
-y,-x,z
x-y,-y,z
x,x-y,z

loop_
_atom_site_label
_atom_site_type_symbol
_atom_site_fract_x
_atom_site_fract_y
_atom_site_fract_z
_atom_site_occupancy
_atom_site_U_iso_or_equiv
Si1 Si 0.3333 0.6667 0.5 0.75 0.0
Sr1 Sr 0 0 0 1 0.0
Ni1 Ni 0.3333 0.6667 0.5 0.25 0.0
